data_7700687
loop_
_publ_author_name
'Ren, Xiaoyu'
'Wesolek, Marcel'
'Braunstein, Pierre'

_publ_section_title
;
 Cu(i), Ag(i), Ni(ii), Cr(iii) and Ir(i) complexes with tritopic
 N<sup>imine</sup>C<sup>NHC</sup>N<sup>amine</sup> pincer ligands and
 catalytic ethylene oligomerization.
;
_journal_issue 34
_journal_name_full 'Dalton transactions (Cambridge, England : 2003)'
_journal_page_first 12895
_journal_page_last 12909
_journal_paper_doi 10.1039/c9dt02400j
_journal_volume 48
_journal_year 2019
_chemical_formula_moiety 'C24 H37 N5 Ni, 2(B F4)'
_chemical_formula_sum 'C24 H37 B2 F8 N5 Ni'
_chemical_formula_weight 627.91
_space_group_crystal_system monoclinic
_space_group_IT_number 14
_space_group_name_Hall '-P 2ybc'
_space_group_name_H-M_alt 'P 1 21/c 1'
_symmetry_space_group_name_Hall '-P 2ybc'
_symmetry_space_group_name_H-M 'P 1 21/c 1'
_atom_sites_solution_hydrogens geom
_atom_sites_solution_primary direct
_atom_sites_solution_secondary difmap
_audit_creation_method SHELXL-2013
_audit_update_record
;
2019-02-11 deposited with the CCDC.    2019-07-29 downloaded from the CCDC.
;
_cell_angle_alpha 90
_cell_angle_beta 119.931(2)
_cell_angle_gamma 90
_cell_formula_units_Z 4
_cell_length_a 12.6898(4)
_cell_length_b 12.7224(4)
_cell_length_c 20.9490(6)
_cell_measurement_reflns_used 8602
_cell_measurement_temperature 173(2)
_cell_measurement_theta_max 32.51
_cell_measurement_theta_min 2.24
_cell_volume 2931.02(17)
_computing_cell_refinement 'Bruker SAINT'
_computing_data_collection 'Bruker APEX2'
_computing_data_reduction 'Bruker SAINT'
_computing_molecular_graphics 'Mercury (Macrae et al., 2008)'
_computing_publication_material 'SHELXL-2013 (Sheldrick, 2013)'
_computing_structure_refinement 'SHELXL-2013 (Sheldrick, 2013)'
_computing_structure_solution 'SHELXS-2013 (Sheldrick, 2013)'
_diffrn_ambient_temperature 173(2)
_diffrn_measured_fraction_theta_full 1.000
_diffrn_measured_fraction_theta_max 0.997
_diffrn_measurement_device_type 'Bruker APEX-II CCD'
_diffrn_measurement_method '\f and \w scans'
_diffrn_radiation_monochromator triumph
_diffrn_radiation_type MoK\a
_diffrn_radiation_wavelength 0.71073
_diffrn_reflns_av_R_equivalents 0.0312
_diffrn_reflns_av_unetI/netI 0.0389
_diffrn_reflns_Laue_measured_fraction_full 1.000
_diffrn_reflns_Laue_measured_fraction_max 0.997
_diffrn_reflns_limit_h_max 19
_diffrn_reflns_limit_h_min -19
_diffrn_reflns_limit_k_max 19
_diffrn_reflns_limit_k_min -18
_diffrn_reflns_limit_l_max 17
_diffrn_reflns_limit_l_min -32
_diffrn_reflns_number 33303
_diffrn_reflns_point_group_measured_fraction_full 1.000
_diffrn_reflns_point_group_measured_fraction_max 0.997
_diffrn_reflns_theta_full 25.242
_diffrn_reflns_theta_max 33.065
_diffrn_reflns_theta_min 1.852
_diffrn_source 'sealed tube'
_exptl_absorpt_coefficient_mu 0.736
_exptl_absorpt_correction_T_max 0.7465
_exptl_absorpt_correction_T_min 0.6944
_exptl_absorpt_correction_type multi-scan
_exptl_absorpt_process_details sadabs
_exptl_crystal_colour red
_exptl_crystal_density_diffrn 1.423
_exptl_crystal_description prism
_exptl_crystal_F_000 1304
_exptl_crystal_size_max 0.350
_exptl_crystal_size_mid 0.240
_exptl_crystal_size_min 0.200
_refine_diff_density_max 0.660
_refine_diff_density_min -0.498
_refine_diff_density_rms 0.069
_refine_ls_extinction_method none
_refine_ls_goodness_of_fit_ref 1.015
_refine_ls_hydrogen_treatment constr
_refine_ls_matrix_type full
_refine_ls_number_parameters 369
_refine_ls_number_reflns 11084
_refine_ls_number_restraints 0
_refine_ls_restrained_S_all 1.015
_refine_ls_R_factor_all 0.0739
_refine_ls_R_factor_gt 0.0437
_refine_ls_shift/su_max 0.003
_refine_ls_shift/su_mean 0.000
_refine_ls_structure_factor_coef Fsqd
_refine_ls_weighting_details 'w=1/[\s^2^(Fo^2^)+(0.0537P)^2^+1.0903P] where P=(Fo^2^+2Fc^2^)/3'
_refine_ls_weighting_scheme calc
_refine_ls_wR_factor_gt 0.1014
_refine_ls_wR_factor_ref 0.1154
_reflns_Friedel_coverage 0.000
_reflns_number_gt 7855
_reflns_number_total 11084
_reflns_threshold_expression 'I > 2\s(I)'
_cod_data_source_file c9dt02400j2.cif
_cod_data_source_block pbxr170607
_cod_depositor_comments 'Adding full bibliography for 7700685--7700692.cif.'
_cod_original_cell_volume 2931.02(16)
_cod_database_code 7700687
_shelx_space_group_comment
;
The symmetry employed for this shelxl refinement is uniquely defined
by the following loop, which should always be used as a source of
symmetry information in preference to the above space-group names.
They are only intended as comments.
;
_shelx_estimated_absorpt_t_min 0.783
_shelx_estimated_absorpt_t_max 0.867
_shelxl_version_number 2013-4

loop_
_space_group_symop_operation_xyz
'x, y, z'
'-x, y+1/2, -z+1/2'
'-x, -y, -z'
'x, -y-1/2, z-1/2'

loop_
_atom_site_label
_atom_site_type_symbol
_atom_site_fract_x
_atom_site_fract_y
_atom_site_fract_z
_atom_site_U_iso_or_equiv
_atom_site_adp_type
_atom_site_occupancy
_atom_site_site_symmetry_order
_atom_site_calc_flag
_atom_site_refinement_flags_posn
_atom_site_refinement_flags_adp
C1 C 0.90831(13) 0.38413(12) 0.83750(8) 0.0218(3) Uani 1 1 d . .
C2 C 0.91787(17) 0.56348(14) 0.83810(9) 0.0319(4) Uani 1 1 d . .
H2 H 0.8982 0.6347 0.8232 0.038 Uiso 1 1 calc R U
C3 C 1.01210(17) 0.52774(14) 0.90028(10) 0.0341(4) Uani 1 1 d . .
H3 H 1.0727 0.5696 0.9386 0.041 Uiso 1 1 calc R U
C4 C 0.75496(14) 0.46405(12) 0.72930(8) 0.0227(3) Uani 1 1 d . .
C5 C 0.69291(19) 0.56024(14) 0.68771(10) 0.0364(4) Uani 1 1 d . .
H5A H 0.7493 0.6017 0.6787 0.055 Uiso 1 1 calc R U
H5B H 0.6663 0.6021 0.7164 0.055 Uiso 1 1 calc R U
H5C H 0.6221 0.5406 0.6406 0.055 Uiso 1 1 calc R U
C6 C 0.62827(14) 0.34070(12) 0.63775(8) 0.0230(3) Uani 1 1 d . .
C7 C 0.52206(14) 0.30463(13) 0.63576(9) 0.0271(3) Uani 1 1 d . .
C8 C 0.43041(16) 0.26436(16) 0.56889(10) 0.0367(4) Uani 1 1 d . .
H8 H 0.3576 0.2386 0.5657 0.044 Uiso 1 1 calc R U
C9 C 0.44372(18) 0.26125(17) 0.50714(10) 0.0412(5) Uani 1 1 d . .
H9 H 0.3808 0.2324 0.4624 0.049 Uiso 1 1 calc R U
C10 C 0.54782(18) 0.29977(16) 0.51031(9) 0.0367(4) Uani 1 1 d . .
H10 H 0.5550 0.2985 0.4673 0.044 Uiso 1 1 calc R U
C11 C 0.64338(15) 0.34074(13) 0.57592(8) 0.0272(3) Uani 1 1 d . .
C12 C 0.50429(15) 0.31142(14) 0.70197(10) 0.0304(3) Uani 1 1 d . .
H12 H 0.5858 0.3242 0.7463 0.036 Uiso 1 1 calc R U
C13 C 0.4232(2) 0.4051(2) 0.69404(13) 0.0503(5) Uani 1 1 d . .
H13A H 0.4602 0.4697 0.6888 0.075 Uiso 1 1 calc R U
H13B H 0.4146 0.4102 0.7379 0.075 Uiso 1 1 calc R U
H13C H 0.3429 0.3954 0.6504 0.075 Uiso 1 1 calc R U
C14 C 0.4528(2) 0.21111(19) 0.71582(14) 0.0508(5) Uani 1 1 d . .
H14A H 0.3684 0.2017 0.6764 0.076 Uiso 1 1 calc R U
H14B H 0.4555 0.2164 0.7633 0.076 Uiso 1 1 calc R U
H14C H 0.5014 0.1507 0.7166 0.076 Uiso 1 1 calc R U
C15 C 0.75763(17) 0.38101(15) 0.57810(9) 0.0321(4) Uani 1 1 d . .
H15 H 0.8101 0.4141 0.6274 0.039 Uiso 1 1 calc R U
C16 C 0.8294(2) 0.29063(19) 0.56960(12) 0.0454(5) Uani 1 1 d . .
H16A H 0.8495 0.2387 0.6086 0.068 Uiso 1 1 calc R U
H16B H 0.9044 0.3181 0.5734 0.068 Uiso 1 1 calc R U
H16C H 0.7800 0.2573 0.5214 0.068 Uiso 1 1 calc R U
C17 C 0.7268(2) 0.46570(19) 0.51900(12) 0.0508(5) Uani 1 1 d . .
H17A H 0.6757 0.4350 0.4701 0.076 Uiso 1 1 calc R U
H17B H 0.8020 0.4927 0.5228 0.076 Uiso 1 1 calc R U
H17C H 0.6828 0.5234 0.5264 0.076 Uiso 1 1 calc R U
C18 C 1.10204(17) 0.35666(16) 0.95984(10) 0.0394(4) Uani 1 1 d . .
H18A H 1.0995 0.3707 1.0055 0.047 Uiso 1 1 calc R U
H18B H 1.1823 0.3799 0.9680 0.047 Uiso 1 1 calc R U
C19 C 1.08859(17) 0.24021(16) 0.94452(11) 0.0378(4) Uani 1 1 d . .
H19A H 1.1586 0.2031 0.9850 0.045 Uiso 1 1 calc R U
H19B H 1.0899 0.2263 0.8984 0.045 Uiso 1 1 calc R U
C20 C 0.97145(17) 0.19679(15) 0.93714(9) 0.0330(4) Uani 1 1 d . .
H20A H 0.9913 0.1385 0.9727 0.040 Uiso 1 1 calc R U
H20B H 0.9308 0.2526 0.9499 0.040 Uiso 1 1 calc R U
C21 C 0.77334(18) 0.12529(17) 0.86182(11) 0.0404(4) Uani 1 1 d . .
H21A H 0.7944 0.0752 0.9020 0.061 Uiso 1 1 calc R U
H21B H 0.7169 0.0921 0.8147 0.061 Uiso 1 1 calc R U
H21C H 0.7348 0.1873 0.8691 0.061 Uiso 1 1 calc R U
C22 C 0.9402(2) 0.06272(15) 0.84723(11) 0.0410(5) Uani 1 1 d . .
H22A H 1.0076 0.0840 0.8398 0.062 Uiso 1 1 calc R U
H22B H 0.8781 0.0267 0.8030 0.062 Uiso 1 1 calc R U
H22C H 0.9706 0.0151 0.8895 0.062 Uiso 1 1 calc R U
C23 C 0.69927(16) 0.09630(14) 0.66353(9) 0.0302(3) Uani 1 1 d . .
C24 C 0.6340(2) 0.02200(17) 0.60360(12) 0.0494(6) Uani 1 1 d . .
H24A H 0.5476 0.0224 0.5889 0.074 Uiso 1 1 calc R U
H24B H 0.6673 -0.0487 0.6200 0.074 Uiso 1 1 calc R U
H24C H 0.6432 0.0423 0.5615 0.074 Uiso 1 1 calc R U
N1 N 0.85458(12) 0.47456(10) 0.79971(7) 0.0230(2) Uani 1 1 d . .
N2 N 1.00615(13) 0.41792(11) 0.89924(7) 0.0272(3) Uani 1 1 d . .
N3 N 0.73089(11) 0.36808(10) 0.70887(6) 0.0201(2) Uani 1 1 d . .
N4 N 0.88604(13) 0.15766(11) 0.86137(7) 0.0270(3) Uani 1 1 d . .
N5 N 0.74854(13) 0.15441(11) 0.71045(7) 0.0270(3) Uani 1 1 d . .
B1 B 0.8913(2) 0.81470(17) 0.73023(12) 0.0346(4) Uani 1 1 d . .
B2 B 0.3200(2) 0.92542(18) 0.59472(11) 0.0360(4) Uani 1 1 d . .
F1 F 0.85216(14) 0.80676(11) 0.78100(8) 0.0582(4) Uani 1 1 d . .
F2 F 0.96898(15) 0.73267(12) 0.73902(9) 0.0628(4) Uani 1 1 d . .
F3 F 0.79493(17) 0.8082(2) 0.66070(9) 0.1013(7) Uani 1 1 d . .
F4 F 0.9501(2) 0.90725(13) 0.73932(12) 0.0937(7) Uani 1 1 d . .
F5 F 0.33718(15) 0.98414(16) 0.54584(10) 0.0798(5) Uani 1 1 d . .
F6 F 0.34246(15) 0.98209(12) 0.65648(8) 0.0685(4) Uani 1 1 d . .
F7 F 0.19814(12) 0.89560(13) 0.56001(7) 0.0568(4) Uani 1 1 d . .
F8 F 0.39131(15) 0.83693(13) 0.61496(7) 0.0675(4) Uani 1 1 d . .
Ni1 Ni 0.82703(2) 0.26298(2) 0.78196(2) 0.01998(6) Uani 1 1 d . .

loop_
_atom_site_aniso_label
_atom_site_aniso_U_11
_atom_site_aniso_U_22
_atom_site_aniso_U_33
_atom_site_aniso_U_23
_atom_site_aniso_U_13
_atom_site_aniso_U_12
C1 0.0213(7) 0.0227(7) 0.0216(6) -0.0038(5) 0.0109(5) -0.0031(5)
C2 0.0394(9) 0.0226(8) 0.0330(8) -0.0076(6) 0.0176(7) -0.0098(7)
C3 0.0375(9) 0.0298(9) 0.0308(8) -0.0103(7) 0.0138(7) -0.0139(7)
C4 0.0261(7) 0.0201(7) 0.0232(6) -0.0015(5) 0.0132(6) -0.0002(6)
C5 0.0462(10) 0.0207(8) 0.0348(8) 0.0000(6) 0.0144(8) 0.0051(7)
C6 0.0224(7) 0.0190(7) 0.0201(6) -0.0015(5) 0.0048(5) 0.0023(5)
C7 0.0207(7) 0.0249(8) 0.0273(7) -0.0020(6) 0.0056(6) 0.0032(6)
C8 0.0219(7) 0.0363(9) 0.0360(9) -0.0043(7) 0.0025(6) 0.0000(7)
C9 0.0313(9) 0.0409(11) 0.0293(8) -0.0091(7) -0.0016(7) 0.0020(8)
C10 0.0403(10) 0.0366(9) 0.0213(7) -0.0050(7) 0.0064(7) 0.0043(8)
C11 0.0304(8) 0.0240(7) 0.0220(6) -0.0023(6) 0.0093(6) 0.0033(6)
C12 0.0234(7) 0.0314(9) 0.0352(8) -0.0010(7) 0.0137(7) -0.0018(6)
C13 0.0497(12) 0.0524(13) 0.0521(12) 0.0007(10) 0.0279(10) 0.0168(11)
C14 0.0487(13) 0.0473(13) 0.0588(13) -0.0011(10) 0.0286(11) -0.0178(10)
C15 0.0400(9) 0.0333(9) 0.0247(7) -0.0042(6) 0.0175(7) -0.0008(7)
C16 0.0436(11) 0.0489(12) 0.0474(11) -0.0056(9) 0.0255(10) 0.0050(9)
C17 0.0657(15) 0.0476(13) 0.0471(11) 0.0080(10) 0.0342(11) 0.0020(11)
C18 0.0301(9) 0.0406(11) 0.0283(8) -0.0022(7) 0.0001(7) -0.0060(8)
C19 0.0275(8) 0.0377(10) 0.0331(8) 0.0004(7) 0.0037(7) 0.0014(7)
C20 0.0373(9) 0.0319(9) 0.0221(7) 0.0015(6) 0.0091(6) 0.0006(7)
C21 0.0413(10) 0.0404(11) 0.0385(9) 0.0049(8) 0.0191(8) -0.0124(8)
C22 0.0501(11) 0.0259(9) 0.0344(9) 0.0012(7) 0.0115(8) 0.0109(8)
C23 0.0304(8) 0.0218(7) 0.0314(8) -0.0030(6) 0.0100(7) 0.0016(6)
C24 0.0517(13) 0.0330(10) 0.0417(10) -0.0173(8) 0.0069(9) -0.0034(9)
N1 0.0264(6) 0.0191(6) 0.0235(6) -0.0053(4) 0.0125(5) -0.0051(5)
N2 0.0259(6) 0.0272(7) 0.0234(6) -0.0059(5) 0.0084(5) -0.0073(5)
N3 0.0204(6) 0.0191(6) 0.0192(5) -0.0019(4) 0.0087(4) -0.0010(5)
N4 0.0290(7) 0.0216(6) 0.0254(6) 0.0011(5) 0.0097(5) -0.0012(5)
N5 0.0275(7) 0.0192(6) 0.0273(6) -0.0017(5) 0.0084(5) 0.0002(5)
B1 0.0399(11) 0.0276(10) 0.0374(10) -0.0003(8) 0.0201(9) 0.0006(8)
B2 0.0363(11) 0.0354(11) 0.0320(9) 0.0038(8) 0.0138(8) 0.0003(9)
F1 0.0740(9) 0.0482(8) 0.0836(10) 0.0065(7) 0.0627(9) 0.0041(7)
F2 0.0818(11) 0.0580(9) 0.0692(9) 0.0249(7) 0.0533(9) 0.0340(8)
F3 0.0657(11) 0.145(2) 0.0526(9) -0.0155(11) -0.0012(8) 0.0350(12)
F4 0.1613(18) 0.0504(9) 0.1453(16) -0.0460(10) 0.1337(16) -0.0513(11)
F5 0.0659(10) 0.0979(13) 0.0934(12) 0.0519(10) 0.0531(9) 0.0147(9)
F6 0.0757(10) 0.0563(9) 0.0601(8) -0.0235(7) 0.0238(8) -0.0042(8)
F7 0.0457(7) 0.0726(10) 0.0484(7) -0.0026(7) 0.0207(6) -0.0133(7)
F8 0.0807(11) 0.0645(10) 0.0462(7) 0.0101(7) 0.0233(7) 0.0372(8)
Ni1 0.02020(9) 0.01724(9) 0.01925(8) -0.00243(7) 0.00738(7) -0.00190(7)

loop_
_atom_type_symbol
_atom_type_description
_atom_type_scat_dispersion_real
_atom_type_scat_dispersion_imag
_atom_type_scat_source
C C 0.0033 0.0016 'International Tables Vol C Tables 4.2.6.8 and 6.1.1.4'
H H 0.0000 0.0000 'International Tables Vol C Tables 4.2.6.8 and 6.1.1.4'
N N 0.0061 0.0033 'International Tables Vol C Tables 4.2.6.8 and 6.1.1.4'
B B 0.0013 0.0007 'International Tables Vol C Tables 4.2.6.8 and 6.1.1.4'
F F 0.0171 0.0103 'International Tables Vol C Tables 4.2.6.8 and 6.1.1.4'
Ni Ni 0.3393 1.1124 'International Tables Vol C Tables 4.2.6.8 and 6.1.1.4'

loop_
_geom_angle_atom_site_label_1
_geom_angle_atom_site_label_2
_geom_angle_atom_site_label_3
_geom_angle
N2 C1 N1 104.04(13)
N2 C1 Ni1 144.21(13)
N1 C1 Ni1 111.50(10)
C3 C2 N1 105.41(16)
C3 C2 H2 127.3
N1 C2 H2 127.3
C2 C3 N2 108.07(15)
C2 C3 H3 126.0
N2 C3 H3 126.0
N3 C4 N1 112.69(13)
N3 C4 C5 128.61(15)
N1 C4 C5 118.69(14)
C4 C5 H5A 109.5
C4 C5 H5B 109.5
H5A C5 H5B 109.5
C4 C5 H5C 109.5
H5A C5 H5C 109.5
H5B C5 H5C 109.5
C11 C6 C7 123.00(14)
C11 C6 N3 118.89(14)
C7 C6 N3 117.75(13)
C8 C7 C6 117.13(16)
C8 C7 C12 120.61(16)
C6 C7 C12 122.23(14)
C9 C8 C7 121.20(18)
C9 C8 H8 119.4
C7 C8 H8 119.4
C10 C9 C8 120.31(16)
C10 C9 H9 119.8
C8 C9 H9 119.8
C9 C10 C11 121.21(17)
C9 C10 H10 119.4
C11 C10 H10 119.4
C6 C11 C10 117.11(17)
C6 C11 C15 122.82(14)
C10 C11 C15 120.07(15)
C7 C12 C14 113.56(16)
C7 C12 C13 110.15(16)
C14 C12 C13 110.13(18)
C7 C12 H12 107.6
C14 C12 H12 107.6
C13 C12 H12 107.6
C12 C13 H13A 109.5
C12 C13 H13B 109.5
H13A C13 H13B 109.5
C12 C13 H13C 109.5
H13A C13 H13C 109.5
H13B C13 H13C 109.5
C12 C14 H14A 109.5
C12 C14 H14B 109.5
H14A C14 H14B 109.5
C12 C14 H14C 109.5
H14A C14 H14C 109.5
H14B C14 H14C 109.5
C11 C15 C16 110.95(16)
C11 C15 C17 110.90(16)
C16 C15 C17 111.10(16)
C11 C15 H15 107.9
C16 C15 H15 107.9
C17 C15 H15 107.9
C15 C16 H16A 109.5
C15 C16 H16B 109.5
H16A C16 H16B 109.5
C15 C16 H16C 109.5
H16A C16 H16C 109.5
H16B C16 H16C 109.5
C15 C17 H17A 109.5
C15 C17 H17B 109.5
H17A C17 H17B 109.5
C15 C17 H17C 109.5
H17A C17 H17C 109.5
H17B C17 H17C 109.5
N2 C18 C19 112.36(14)
N2 C18 H18A 109.1
C19 C18 H18A 109.1
N2 C18 H18B 109.1
C19 C18 H18B 109.1
H18A C18 H18B 107.9
C18 C19 C20 112.34(17)
C18 C19 H19A 109.1
C20 C19 H19A 109.1
C18 C19 H19B 109.1
C20 C19 H19B 109.1
H19A C19 H19B 107.9
N4 C20 C19 112.58(15)
N4 C20 H20A 109.1
C19 C20 H20A 109.1
N4 C20 H20B 109.1
C19 C20 H20B 109.1
H20A C20 H20B 107.8
N4 C21 H21A 109.5
N4 C21 H21B 109.5
H21A C21 H21B 109.5
N4 C21 H21C 109.5
H21A C21 H21C 109.5
H21B C21 H21C 109.5
N4 C22 H22A 109.5
N4 C22 H22B 109.5
H22A C22 H22B 109.5
N4 C22 H22C 109.5
H22A C22 H22C 109.5
H22B C22 H22C 109.5
N5 C23 C24 178.8(2)
C23 C24 H24A 109.5
C23 C24 H24B 109.5
H24A C24 H24B 109.5
C23 C24 H24C 109.5
H24A C24 H24C 109.5
H24B C24 H24C 109.5
C1 N1 C2 111.86(13)
C1 N1 C4 117.35(12)
C2 N1 C4 130.57(14)
C1 N2 C3 110.62(14)
C1 N2 C18 129.25(15)
C3 N2 C18 120.09(14)
C4 N3 C6 121.01(13)
C4 N3 Ni1 116.30(10)
C6 N3 Ni1 122.33(10)
C22 N4 C20 108.63(14)
C22 N4 C21 108.43(15)
C20 N4 C21 105.97(14)
C22 N4 Ni1 113.70(11)
C20 N4 Ni1 116.10(11)
C21 N4 Ni1 103.37(11)
C23 N5 Ni1 174.19(14)
F4 B1 F3 109.9(2)
F4 B1 F1 109.83(17)
F3 B1 F1 110.1(2)
F4 B1 F2 109.27(19)
F3 B1 F2 107.27(18)
F1 B1 F2 110.36(17)
F5 B2 F8 110.64(19)
F5 B2 F6 112.4(2)
F8 B2 F6 110.05(17)
F5 B2 F7 107.90(17)
F8 B2 F7 109.07(19)
F6 B2 F7 106.67(18)
C1 Ni1 N5 168.32(6)
C1 Ni1 N3 81.91(6)
N5 Ni1 N3 90.17(5)
C1 Ni1 N4 99.99(6)
N5 Ni1 N4 90.01(6)
N3 Ni1 N4 163.86(6)

loop_
_geom_bond_atom_site_label_1
_geom_bond_atom_site_label_2
_geom_bond_distance
C1 N2 1.3405(19)
C1 N1 1.370(2)
C1 Ni1 1.8962(15)
C2 C3 1.334(3)
C2 N1 1.388(2)
C2 H2 0.9500
C3 N2 1.399(2)
C3 H3 0.9500
C4 N3 1.2794(19)
C4 N1 1.390(2)
C4 C5 1.481(2)
C5 H5A 0.9800
C5 H5B 0.9800
C5 H5C 0.9800
C6 C11 1.401(2)
C6 C7 1.405(2)
C6 N3 1.4494(18)
C7 C8 1.397(2)
C7 C12 1.515(2)
C8 C9 1.386(3)
C8 H8 0.9500
C9 C10 1.379(3)
C9 H9 0.9500
C10 C11 1.403(2)
C10 H10 0.9500
C11 C15 1.517(3)
C12 C14 1.526(3)
C12 C13 1.528(3)
C12 H12 1.0000
C13 H13A 0.9800
C13 H13B 0.9800
C13 H13C 0.9800
C14 H14A 0.9800
C14 H14B 0.9800
C14 H14C 0.9800
C15 C16 1.531(3)
C15 C17 1.537(3)
C15 H15 1.0000
C16 H16A 0.9800
C16 H16B 0.9800
C16 H16C 0.9800
C17 H17A 0.9800
C17 H17B 0.9800
C17 H17C 0.9800
C18 N2 1.469(2)
C18 C19 1.508(3)
C18 H18A 0.9900
C18 H18B 0.9900
C19 C20 1.520(3)
C19 H19A 0.9900
C19 H19B 0.9900
C20 N4 1.492(2)
C20 H20A 0.9900
C20 H20B 0.9900
C21 N4 1.493(2)
C21 H21A 0.9800
C21 H21B 0.9800
C21 H21C 0.9800
C22 N4 1.491(2)
C22 H22A 0.9800
C22 H22B 0.9800
C22 H22C 0.9800
C23 N5 1.136(2)
C23 C24 1.455(2)
C24 H24A 0.9800
C24 H24B 0.9800
C24 H24C 0.9800
N3 Ni1 1.9381(12)
N4 Ni1 1.9700(13)
N5 Ni1 1.9118(13)
B1 F4 1.356(3)
B1 F3 1.359(3)
B1 F1 1.384(2)
B1 F2 1.384(3)
B2 F5 1.370(3)
B2 F8 1.372(3)
B2 F6 1.381(3)
B2 F7 1.394(3)

loop_
_geom_torsion_atom_site_label_1
_geom_torsion_atom_site_label_2
_geom_torsion_atom_site_label_3
_geom_torsion_atom_site_label_4
_geom_torsion
N1 C2 C3 N2 0.3(2)
C11 C6 C7 C8 2.0(2)
N3 C6 C7 C8 -171.05(15)
C11 C6 C7 C12 -176.14(15)
N3 C6 C7 C12 10.8(2)
C6 C7 C8 C9 -0.6(3)
C12 C7 C8 C9 177.62(17)
C7 C8 C9 C10 -1.1(3)
C8 C9 C10 C11 1.4(3)
C7 C6 C11 C10 -1.8(2)
N3 C6 C11 C10 171.26(15)
C7 C6 C11 C15 179.23(16)
N3 C6 C11 C15 -7.8(2)
C9 C10 C11 C6 0.0(3)
C9 C10 C11 C15 179.05(17)
C8 C7 C12 C14 46.7(2)
C6 C7 C12 C14 -135.17(18)
C8 C7 C12 C13 -77.3(2)
C6 C7 C12 C13 100.8(2)
C6 C11 C15 C16 110.68(18)
C10 C11 C15 C16 -68.3(2)
C6 C11 C15 C17 -125.34(18)
C10 C11 C15 C17 55.7(2)
N2 C18 C19 C20 -63.2(2)
C18 C19 C20 N4 114.46(18)
N2 C1 N1 C2 -0.66(17)
Ni1 C1 N1 C2 -176.34(11)
N2 C1 N1 C4 174.54(13)
Ni1 C1 N1 C4 -1.14(17)
C3 C2 N1 C1 0.20(19)
C3 C2 N1 C4 -174.19(16)
N3 C4 N1 C1 -2.6(2)
C5 C4 N1 C1 178.47(15)
N3 C4 N1 C2 171.53(16)
C5 C4 N1 C2 -7.4(3)
N1 C1 N2 C3 0.86(18)
Ni1 C1 N2 C3 173.98(16)
N1 C1 N2 C18 -177.09(17)
Ni1 C1 N2 C18 -4.0(3)
C2 C3 N2 C1 -0.8(2)
C2 C3 N2 C18 177.38(16)
C19 C18 N2 C1 5.1(3)
C19 C18 N2 C3 -172.73(17)
N1 C4 N3 C6 178.46(13)
C5 C4 N3 C6 -2.8(3)
N1 C4 N3 Ni1 5.13(17)
C5 C4 N3 Ni1 -176.08(15)
C11 C6 N3 C4 85.41(19)
C7 C6 N3 C4 -101.20(18)
C11 C6 N3 Ni1 -101.67(15)
C7 C6 N3 Ni1 71.72(16)
C19 C20 N4 C22 67.65(19)
C19 C20 N4 C21 -176.03(15)
C19 C20 N4 Ni1 -61.95(18)
N2 C1 Ni1 N5 -122.2(3)
N1 C1 Ni1 N5 50.7(4)
N2 C1 Ni1 N3 -169.9(2)
N1 C1 Ni1 N3 2.92(10)
N2 C1 Ni1 N4 26.3(2)
N1 C1 Ni1 N4 -160.85(10)
